data_7228029
loop_
_publ_author_name
'Fedorov, A. Yu.'
'Rychkov, D. A.'
'Losev, E. A.'
'Zakharov, B. A.'
'Stare, J.'
'Boldyreva, E. V.'

_publ_section_title
;
 Effect of pressure on two polymorphs of tolazamide: why no
 interconversion?
;
_journal_issue 16
_journal_name_full CrystEngComm
_journal_page_first 2243
_journal_paper_doi 10.1039/C6CE02527G
_journal_volume 19
_journal_year 2017
_chemical_formula_moiety 'C14 H21 N3 O3 S'
_chemical_formula_sum 'C14 H21 N3 O3 S'
_chemical_formula_weight 311.40
_chemical_name_common tolazamide
_chemical_name_systematic
;
 N-[(azepan-1-ylamino)carbonyl]-4-methylbenzenesulfonamide
;
_space_group_crystal_system triclinic
_space_group_IT_number 2
_space_group_name_Hall '-P 1'
_space_group_name_H-M_alt 'P -1'
_symmetry_space_group_name_Hall '-P 1'
_symmetry_space_group_name_H-M 'P -1'
_atom_sites_solution_hydrogens geom
_audit_creation_method SHELXL-2014/7
_audit_update_record
;
2016-07-14 deposited with the CCDC.
2017-03-28 downloaded from the CCDC.
;
_cell_angle_alpha 81.891(8)
_cell_angle_beta 87.556(8)
_cell_angle_gamma 82.156(4)
_cell_formula_units_Z 2
_cell_length_a 5.8398(3)
_cell_length_b 8.2425(4)
_cell_length_c 13.031(3)
_cell_measurement_reflns_used 942
_cell_measurement_temperature 293(2)
_cell_measurement_theta_max 27.0220
_cell_measurement_theta_min 2.5130
_cell_volume 614.98(15)
_computing_structure_refinement 'SHELXL-2014/7 (Sheldrick, 2014)'
_diffrn_ambient_pressure 4720000
_diffrn_ambient_temperature 293(2)
_diffrn_measured_fraction_theta_full 0.343
_diffrn_measured_fraction_theta_max 0.340
_diffrn_measurement_device_type 'Oxford Diffraction Gemini R Ultra'
_diffrn_measurement_method \w-scan
_diffrn_radiation_type MoK\a
_diffrn_radiation_wavelength 0.71073
_diffrn_reflns_av_R_equivalents 0.0832
_diffrn_reflns_av_unetI/netI 0.0746
_diffrn_reflns_Laue_measured_fraction_full 0.343
_diffrn_reflns_Laue_measured_fraction_max 0.340
_diffrn_reflns_limit_h_max 7
_diffrn_reflns_limit_h_min -7
_diffrn_reflns_limit_k_max 10
_diffrn_reflns_limit_k_min -10
_diffrn_reflns_limit_l_max 6
_diffrn_reflns_limit_l_min -6
_diffrn_reflns_number 3104
_diffrn_reflns_point_group_measured_fraction_full 0.343
_diffrn_reflns_point_group_measured_fraction_max 0.340
_diffrn_reflns_theta_full 25.242
_diffrn_reflns_theta_max 26.357
_diffrn_reflns_theta_min 2.518
_diffrn_source 'Enhance (Mo) X-ray Source'
_exptl_absorpt_coefficient_mu 0.280
_exptl_absorpt_correction_T_max 0.481
_exptl_absorpt_correction_T_min 0.392
_exptl_absorpt_correction_type gaussian
_exptl_absorpt_process_details
; Absorb7 and Absorb-GUI, Angel and Gonzalez-Platas (2013)
  J. Appl. Cryst. 46:252-254
;
_exptl_crystal_colour colourless
_exptl_crystal_density_diffrn 1.682
_exptl_crystal_description prism
_exptl_crystal_F_000 332
_exptl_crystal_size_max 0.17
_exptl_crystal_size_mid 0.10
_exptl_crystal_size_min 0.02
_refine_diff_density_max 0.173
_refine_diff_density_min -0.178
_refine_diff_density_rms 0.047
_refine_ls_extinction_method none
_refine_ls_goodness_of_fit_ref 1.071
_refine_ls_hydrogen_treatment constr
_refine_ls_matrix_type full
_refine_ls_number_parameters 191
_refine_ls_number_reflns 856
_refine_ls_number_restraints 184
_refine_ls_restrained_S_all 0.961
_refine_ls_R_factor_all 0.0679
_refine_ls_R_factor_gt 0.0433
_refine_ls_shift/su_max 0.000
_refine_ls_shift/su_mean 0.000
_refine_ls_structure_factor_coef Fsqd
_refine_ls_weighting_details 'w=1/[\s^2^(Fo^2^)+(0.0489P)^2^+0.0071P] where P=(Fo^2^+2Fc^2^)/3'
_refine_ls_weighting_scheme calc
_refine_ls_wR_factor_gt 0.0950
_refine_ls_wR_factor_ref 0.1081
_reflns_Friedel_coverage 0.000
_reflns_number_gt 641
_reflns_number_total 856
_reflns_threshold_expression 'I > 2\s(I)'
_cod_data_source_file c6ce02527g2.cif
_cod_data_source_block 4p72GPA
_cod_depositor_comments
;
The following automatic conversions were performed:

'_exptl_absorpt_correction_type' value 'Gaussian' changed to
'gaussian' according to
/home/data/users/saulius/crontab/automatic-downloads/rss-feeds/RSC/lib/dictionaries/cif_core.dic
dictionary named 'cif_core.dic' version 2.4.2 from 2011-04-26.

Automatic conversion script
Id: cif_fix_values 4973 2017-02-22 13:04:09Z antanas 

 Adding full bibliography for 7228012--7228029.cif.
;
_cod_original_cell_volume 614.97(13)
_cod_database_code 7228029
_shelx_shelxl_version_number 2014/7
_shelx_space_group_comment
;
The symmetry employed for this shelxl refinement is uniquely defined
by the following loop, which should always be used as a source of
symmetry information in preference to the above space-group names.
They are only intended as comments.
;

loop_
_space_group_symop_operation_xyz
'x, y, z'
'-x, -y, -z'

loop_
_atom_site_label
_atom_site_type_symbol
_atom_site_fract_x
_atom_site_fract_y
_atom_site_fract_z
_atom_site_U_iso_or_equiv
_atom_site_adp_type
_atom_site_occupancy
_atom_site_site_symmetry_order
_atom_site_calc_flag
_atom_site_refinement_flags_posn
_atom_site_refinement_flags_adp
S1 S 0.22820(17) 0.99581(14) 0.3900(3) 0.0142(19) Uani 1 1 d . U
O3 O 0.0435(5) 0.6774(4) 0.4135(7) 0.019(3) Uani 1 1 d . U
N1 N 0.2579(5) 0.8430(4) 0.4824(8) 0.016(3) Uani 1 1 d . U
H1 H 0.3439 0.8501 0.5331 0.020 Uiso 1 1 calc R U
N3 N 0.3141(6) 0.6340(5) 0.6514(9) 0.017(3) Uani 1 1 d . U
C4 C 0.4046(8) 0.9303(7) 0.2890(14) 0.017(3) Uani 1 1 d . U
O2 O -0.0024(4) 1.0291(3) 0.3543(6) 0.020(3) Uani 1 1 d . U
O1 O 0.3236(5) 1.1258(4) 0.4294(7) 0.019(4) Uani 1 1 d . U
C8 C 0.1542(8) 0.7006(6) 0.4856(12) 0.015(3) Uani 1 1 d . U
N2 N 0.1978(7) 0.5942(6) 0.5708(10) 0.021(3) Uani 1 1 d . U
H2 H 0.1524 0.4984 0.5758 0.026 Uiso 1 1 calc R U
C3 C 0.6322(7) 0.8654(5) 0.3115(10) 0.014(3) Uani 1 1 d . U
H3 H 0.6856 0.8514 0.3788 0.016 Uiso 1 1 calc R U
C1 C 0.7026(9) 0.8395(7) 0.1272(14) 0.016(4) Uani 1 1 d . U
C5 C 0.3252(9) 0.9477(7) 0.1904(14) 0.016(3) Uani 1 1 d . U
H5 H 0.1727 0.9921 0.1768 0.019 Uiso 1 1 calc R U
C6 C 0.4689(7) 0.9001(5) 0.1123(11) 0.017(3) Uani 1 1 d . U
H6 H 0.4097 0.9081 0.0464 0.020 Uiso 1 1 calc R U
C2 C 0.7758(9) 0.8226(7) 0.2298(14) 0.014(4) Uani 1 1 d . U
H2A H 0.9290 0.7804 0.2436 0.016 Uiso 1 1 calc R U
C14 C 0.1598(7) 0.6230(6) 0.7486(11) 0.020(3) Uani 1 1 d . U
H14A H 0.0001 0.6564 0.7290 0.025 Uiso 1 1 calc R U
H14B H 0.1737 0.5091 0.7814 0.025 Uiso 1 1 calc R U
C7 C 0.8658(8) 0.7885(6) 0.0439(11) 0.020(4) Uani 1 1 d . U
H7A H 0.9789 0.8637 0.0309 0.030 Uiso 1 1 calc R U
H7B H 0.7824 0.7899 -0.0182 0.030 Uiso 1 1 calc R U
H7C H 0.9419 0.6788 0.0651 0.030 Uiso 1 1 calc R U
C13 C 0.2190(7) 0.7278(6) 0.8238(10) 0.023(3) Uani 1 1 d . U
H13A H 0.0814 0.7598 0.8644 0.028 Uiso 1 1 calc R U
H13B H 0.2679 0.8278 0.7861 0.028 Uiso 1 1 calc R U
C12 C 0.4077(7) 0.6446(6) 0.8965(11) 0.027(4) Uani 1 1 d . U
H12A H 0.3627 0.5420 0.9324 0.032 Uiso 1 1 calc R U
H12B H 0.4266 0.7155 0.9481 0.032 Uiso 1 1 calc R U
C11 C 0.6370(7) 0.6080(6) 0.8387(11) 0.025(4) Uani 1 1 d . U
H11A H 0.6741 0.7090 0.7976 0.030 Uiso 1 1 calc R U
H11B H 0.7582 0.5711 0.8886 0.030 Uiso 1 1 calc R U
C10 C 0.6315(8) 0.4774(6) 0.7684(12) 0.019(4) Uani 1 1 d . U
H10A H 0.7882 0.4224 0.7618 0.023 Uiso 1 1 calc R U
H10B H 0.5400 0.3956 0.8036 0.023 Uiso 1 1 calc R U
C9 C 0.5413(8) 0.5276(6) 0.6622(12) 0.019(4) Uani 1 1 d . U
H9A H 0.5296 0.4279 0.6322 0.023 Uiso 1 1 calc R U
H9B H 0.6550 0.5854 0.6209 0.023 Uiso 1 1 calc R U

loop_
_atom_site_aniso_label
_atom_site_aniso_U_11
_atom_site_aniso_U_22
_atom_site_aniso_U_33
_atom_site_aniso_U_23
_atom_site_aniso_U_13
_atom_site_aniso_U_12
S1 0.0126(6) 0.0127(6) 0.018(6) -0.0033(13) -0.0015(10) -0.0012(4)
O3 0.0179(16) 0.0176(17) 0.022(10) -0.006(3) -0.005(3) -0.0005(13)
N1 0.0156(17) 0.0137(17) 0.021(8) -0.001(3) -0.013(3) -0.0032(13)
N3 0.0135(18) 0.017(2) 0.020(9) -0.002(4) -0.001(3) -0.0033(15)
C4 0.014(2) 0.014(2) 0.023(8) -0.008(5) 0.001(3) -0.001(2)
O2 0.0102(13) 0.0168(16) 0.031(11) -0.003(3) -0.002(2) 0.0029(11)
O1 0.0227(15) 0.0139(15) 0.023(12) -0.008(3) -0.004(3) -0.0052(12)
C8 0.010(2) 0.012(2) 0.024(9) -0.003(4) -0.006(4) 0.0012(19)
N2 0.027(2) 0.012(2) 0.026(9) 0.000(3) -0.008(4) -0.0056(18)
C3 0.015(2) 0.014(2) 0.012(11) -0.002(5) -0.003(3) -0.0017(17)
C1 0.019(2) 0.016(3) 0.015(11) -0.009(6) -0.001(4) -0.006(2)
C5 0.014(2) 0.013(3) 0.021(8) -0.003(5) -0.003(3) 0.001(2)
C6 0.021(2) 0.012(2) 0.016(9) 0.005(5) -0.001(3) -0.0040(17)
C2 0.013(2) 0.014(3) 0.015(12) -0.008(5) 0.001(3) -0.001(2)
C14 0.016(2) 0.016(2) 0.028(10) -0.003(5) 0.007(4) -0.0001(18)
C7 0.020(2) 0.030(3) 0.011(13) -0.008(6) -0.007(4) 0.003(2)
C13 0.018(2) 0.023(3) 0.028(11) -0.009(5) 0.006(4) 0.0033(18)
C12 0.025(2) 0.021(2) 0.034(12) -0.007(5) 0.001(4) -0.0010(19)
C11 0.017(2) 0.021(2) 0.037(13) -0.007(5) -0.003(4) -0.0014(17)
C10 0.014(2) 0.014(2) 0.027(12) 0.005(4) 0.002(4) 0.0009(19)
C9 0.017(2) 0.014(2) 0.026(12) 0.002(5) 0.000(4) 0.0001(18)

loop_
_atom_type_symbol
_atom_type_description
_atom_type_scat_dispersion_real
_atom_type_scat_dispersion_imag
_atom_type_scat_source
C C 0.0033 0.0016 'International Tables Vol C Tables 4.2.6.8 and 6.1.1.4'
H H 0.0000 0.0000 'International Tables Vol C Tables 4.2.6.8 and 6.1.1.4'
N N 0.0061 0.0033 'International Tables Vol C Tables 4.2.6.8 and 6.1.1.4'
O O 0.0106 0.0060 'International Tables Vol C Tables 4.2.6.8 and 6.1.1.4'
S S 0.1246 0.1234 'International Tables Vol C Tables 4.2.6.8 and 6.1.1.4'

loop_
_geom_angle_atom_site_label_1
_geom_angle_atom_site_label_2
_geom_angle_atom_site_label_3
_geom_angle
O2 S1 O1 118.11(18)
O2 S1 N1 111.7(3)
O1 S1 N1 104.6(4)
O2 S1 C4 107.5(5)
O1 S1 C4 109.1(3)
N1 S1 C4 105.1(5)
C8 N1 S1 124.4(8)
C8 N1 H1 117.8
S1 N1 H1 117.8
N2 N3 C9 109.4(7)
N2 N3 C14 109.0(5)
C9 N3 C14 114.5(10)
C5 C4 C3 121.2(12)
C5 C4 S1 121.3(5)
C3 C4 S1 117.5(12)
O3 C8 N2 125.1(6)
O3 C8 N1 121.2(11)
N2 C8 N1 113.6(10)
C8 N2 N3 121.3(5)
C8 N2 H2 119.3
N3 N2 H2 119.3
C2 C3 C4 117.3(12)
C2 C3 H3 121.3
C4 C3 H3 121.3
C6 C1 C2 115.3(13)
C6 C1 C7 124.3(13)
C2 C1 C7 120.4(7)
C6 C5 C4 120.0(7)
C6 C5 H5 120.0
C4 C5 H5 120.0
C5 C6 C1 122.6(13)
C5 C6 H6 118.7
C1 C6 H6 118.7
C3 C2 C1 123.5(6)
C3 C2 H2A 118.3
C1 C2 H2A 118.3
C13 C14 N3 112.6(5)
C13 C14 H14A 109.1
N3 C14 H14A 109.1
C13 C14 H14B 109.1
N3 C14 H14B 109.1
H14A C14 H14B 107.8
C1 C7 H7A 109.5
C1 C7 H7B 109.5
H7A C7 H7B 109.5
C1 C7 H7C 109.5
H7A C7 H7C 109.5
H7B C7 H7C 109.5
C14 C13 C12 113.7(5)
C14 C13 H13A 108.8
C12 C13 H13A 108.8
C14 C13 H13B 108.8
C12 C13 H13B 108.8
H13A C13 H13B 107.7
C13 C12 C11 111.6(10)
C13 C12 H12A 109.3
C11 C12 H12A 109.3
C13 C12 H12B 109.3
C11 C12 H12B 109.3
H12A C12 H12B 108.0
C10 C11 C12 112.4(5)
C10 C11 H11A 109.1
C12 C11 H11A 109.1
C10 C11 H11B 109.1
C12 C11 H11B 109.1
H11A C11 H11B 107.9
C9 C10 C11 119.2(6)
C9 C10 H10A 107.5
C11 C10 H10A 107.5
C9 C10 H10B 107.5
C11 C10 H10B 107.5
H10A C10 H10B 107.0
C10 C9 N3 117.5(11)
C10 C9 H9A 107.9
N3 C9 H9A 107.9
C10 C9 H9B 107.9
N3 C9 H9B 107.9
H9A C9 H9B 107.2

loop_
_geom_bond_atom_site_label_1
_geom_bond_atom_site_label_2
_geom_bond_distance
S1 O2 1.422(4)
S1 O1 1.437(4)
S1 N1 1.611(9)
S1 C4 1.737(14)
O3 C8 1.214(15)
N1 C8 1.387(6)
N1 H1 0.8600
N3 N2 1.375(14)
N3 C9 1.488(6)
N3 C14 1.522(16)
C4 C5 1.37(3)
C4 C3 1.390(8)
C8 N2 1.324(18)
N2 H2 0.8600
C3 C2 1.382(17)
C3 H3 0.9300
C1 C6 1.400(7)
C1 C2 1.40(3)
C1 C7 1.481(16)
C5 C6 1.357(16)
C5 H5 0.9300
C6 H6 0.9300
C2 H2A 0.9300
C14 C13 1.474(13)
C14 H14A 0.9700
C14 H14B 0.9700
C7 H7A 0.9600
C7 H7B 0.9600
C7 H7C 0.9600
C13 C12 1.511(13)
C13 H13A 0.9700
C13 H13B 0.9700
C12 C11 1.523(10)
C12 H12A 0.9700
C12 H12B 0.9700
C11 C10 1.513(13)
C11 H11A 0.9700
C11 H11B 0.9700
C10 C9 1.49(2)
C10 H10A 0.9700
C10 H10B 0.9700
C9 H9A 0.9700
C9 H9B 0.9700

loop_
_geom_hbond_atom_site_label_D
_geom_hbond_atom_site_label_H
_geom_hbond_atom_site_label_A
_geom_hbond_distance_DH
_geom_hbond_distance_HA
_geom_hbond_distance_DA
_geom_hbond_angle_DHA
_geom_hbond_site_symmetry_A
N1 H1 O1 0.86 2.06 2.803(7) 143.5 2_676
N2 H2 O3 0.86 1.95 2.783(5) 162.3 2_566

loop_
_geom_torsion_atom_site_label_1
_geom_torsion_atom_site_label_2
_geom_torsion_atom_site_label_3
_geom_torsion_atom_site_label_4
_geom_torsion
O2 S1 N1 C8 39.5(7)
O1 S1 N1 C8 168.4(6)
C4 S1 N1 C8 -76.8(6)
O2 S1 C4 C5 12.5(8)
O1 S1 C4 C5 -116.7(7)
N1 S1 C4 C5 131.6(7)
O2 S1 C4 C3 -169.9(4)
O1 S1 C4 C3 60.9(6)
N1 S1 C4 C3 -50.8(5)
S1 N1 C8 O3 5.0(10)
S1 N1 C8 N2 -177.9(6)
O3 C8 N2 N3 -176.4(7)
N1 C8 N2 N3 6.7(10)
C9 N3 N2 C8 -113.9(8)
C14 N3 N2 C8 120.2(7)
C5 C4 C3 C2 1.3(9)
S1 C4 C3 C2 -176.2(4)
C3 C4 C5 C6 0.5(11)
S1 C4 C5 C6 177.9(4)
C4 C5 C6 C1 -3.0(10)
C2 C1 C6 C5 3.4(10)
C7 C1 C6 C5 -179.2(5)
C4 C3 C2 C1 -0.8(10)
C6 C1 C2 C3 -1.4(11)
C7 C1 C2 C3 -179.0(4)
N2 N3 C14 C13 -155.1(6)
C9 N3 C14 C13 82.0(6)
N3 C14 C13 C12 -86.3(9)
C14 C13 C12 C11 64.8(8)
C13 C12 C11 C10 -67.7(8)
C12 C11 C10 C9 85.1(11)
C11 C10 C9 N3 -49.7(9)
N2 N3 C9 C10 -145.9(7)
C14 N3 C9 C10 -23.2(6)
